data_2201466
loop_
_publ_author_name
'Anwar Usman'
'Hoong-Kun Fun'
'Jing-Zhi Tian'
'Yan Zhang'
'Jian-Hua Xu'

_publ_section_title
;
 1,3,3,4,4-Pentaphenyl-\b-lactam
;
_journal_issue 11
_journal_name_full 'Acta Crystallographica Section E'
_journal_page_first o1318
_journal_page_last o1320
_journal_paper_doi 10.1107/S1600536802018974
_journal_volume 58
_journal_year 2002
_chemical_formula_iupac 'C33 H25 N O'
_chemical_formula_moiety 'C33 H25 N O'
_chemical_formula_sum 'C33 H25 N O'
_chemical_formula_weight 451.54
_chemical_melting_point 465.0(10)
_chemical_name_systematic
;
1,3,3,4,4-Pentaphenyl-\b-lactam
;
_space_group_IT_number 2
_symmetry_cell_setting triclinic
_symmetry_space_group_name_Hall '-P 1'
_symmetry_space_group_name_H-M 'P -1'
_atom_sites_solution_hydrogens geom
_atom_sites_solution_primary direct
_atom_sites_solution_secondary difmap
_audit_creation_method SHELXL-97
_cell_angle_alpha 105.1450(10)
_cell_angle_beta 102.9430(10)
_cell_angle_gamma 98.9522(5)
_cell_formula_units_Z 4
_cell_length_a 10.38270(10)
_cell_length_b 14.5395(2)
_cell_length_c 17.36750(10)
_cell_measurement_reflns_used 8086
_cell_measurement_temperature 183(2)
_cell_measurement_theta_max 28.33
_cell_measurement_theta_min 2.53
_cell_volume 2401.69(5)
_computing_cell_refinement 'SAINT (Siemens, 1996)'
_computing_data_collection 'SMART (Siemens, 1996)'
_computing_data_reduction 'SAINT and SADABS'
_computing_molecular_graphics SHELXTL
_computing_publication_material
;
SHELXTL, PARST (Nardelli, 1995) and PLATON (Spek, 1990)
;
_computing_structure_refinement SHELXTL
_computing_structure_solution 'SHELXTL (Sheldrick, 1997)'
_diffrn_ambient_temperature 183(2)
_diffrn_detector_area_resol_mean 8.33
_diffrn_measured_fraction_theta_full 0.967
_diffrn_measured_fraction_theta_max 0.967
_diffrn_measurement_device_type 'Siemens SMART CCD area-detector'
_diffrn_measurement_method \w
_diffrn_radiation_monochromator graphite
_diffrn_radiation_source 'fine-focus sealed tube'
_diffrn_radiation_type MoK\a
_diffrn_radiation_wavelength 0.71073
_diffrn_reflns_av_R_equivalents 0.0832
_diffrn_reflns_av_sigmaI/netI 0.1686
_diffrn_reflns_limit_h_max 12
_diffrn_reflns_limit_h_min -11
_diffrn_reflns_limit_k_max 17
_diffrn_reflns_limit_k_min -17
_diffrn_reflns_limit_l_max 20
_diffrn_reflns_limit_l_min -16
_diffrn_reflns_number 11565
_diffrn_reflns_theta_full 25.00
_diffrn_reflns_theta_max 25.00
_diffrn_reflns_theta_min 2.53
_diffrn_standards_decay_% 0
_diffrn_standards_interval_count none
_exptl_absorpt_coefficient_mu 0.074
_exptl_absorpt_correction_T_max 0.9637
_exptl_absorpt_correction_T_min 0.9029
_exptl_absorpt_correction_type empirical
_exptl_absorpt_process_details '(SADABS; Sheldrick, 1996)'
_exptl_crystal_colour colorless
_exptl_crystal_density_diffrn 1.249
_exptl_crystal_density_method 'not measured'
_exptl_crystal_description block
_exptl_crystal_F_000 952
_exptl_crystal_size_max 0.50
_exptl_crystal_size_mid 0.48
_exptl_crystal_size_min 0.40
_refine_diff_density_max 0.676
_refine_diff_density_min -0.643
_refine_ls_extinction_coef 0.030(4)
_refine_ls_extinction_expression Fc^*^=kFc[1+0.001xFc^2^\l^3^/sin(2\q)]^-1/4^
_refine_ls_extinction_method SHELXL97
_refine_ls_goodness_of_fit_ref 0.961
_refine_ls_hydrogen_treatment constr
_refine_ls_matrix_type full
_refine_ls_number_parameters 632
_refine_ls_number_reflns 8200
_refine_ls_number_restraints 0
_refine_ls_restrained_S_all 0.961
_refine_ls_R_factor_all 0.1361
_refine_ls_R_factor_gt 0.1050
_refine_ls_shift/su_max <0.001
_refine_ls_shift/su_mean 0.000
_refine_ls_structure_factor_coef Fsqd
_refine_ls_weighting_details 'calc w = 1/[\s^2^(Fo^2^)+(0.1362P)^2^] where P = (Fo^2^+2Fc^2^)/3'
_refine_ls_weighting_scheme calc
_refine_ls_wR_factor_gt 0.2463
_refine_ls_wR_factor_ref 0.2660
_reflns_number_gt 4864
_reflns_number_total 8200
_reflns_threshold_expression I>2\s(I)
_cod_data_source_file cv6154.cif
_cod_data_source_block I
_cod_depositor_comments
;
The following automatic conversions were performed:
'_symmetry_cell_setting' value 'Triclinic' changed to 'triclinic'
according to '/home/saulius/struct/CIF-dictionaries/cif_core.dic'
dictionary named 'cif_core.dic' version 2.4.1 from 2010-06-29.

Automatic conversion script
Id: cif_fix_enum 1527 2010-12-29 10:47:43Z saulius 

The following automatic conversions were performed:

'_symmetry_cell_setting' value 'Triclinic' changed to 'triclinic'
according to /home/saulius/struct/CIF-dictionaries/cif_core.dic
dictionary named 'cif_core.dic' version 2.4.1 from 2010-06-29.

Automatic conversion script
Id: cif_fix_values 1715 2011-07-08 13:25:40Z adriana 
;
_cod_original_cell_volume 2401.68(4)
_cod_database_code 2201466
_cod_database_fobs_code 2201466

loop_
_symmetry_equiv_pos_as_xyz
'x, y, z'
'-x, -y, -z'

loop_
_atom_site_label
_atom_site_fract_x
_atom_site_fract_y
_atom_site_fract_z
_atom_site_U_iso_or_equiv
_atom_site_adp_type
_atom_site_calc_flag
_atom_site_refinement_flags
_atom_site_occupancy
_atom_site_disorder_assembly
_atom_site_disorder_group
_atom_site_type_symbol
O1A 0.8219(3) 0.5719(2) 0.39538(18) 0.0392(8) Uani d . 1 . . O
N1A 0.7977(3) 0.5473(2) 0.2540(2) 0.0274(8) Uani d . 1 . . N
C1A 0.8611(4) 0.5799(3) 0.3365(2) 0.0278(9) Uani d . 1 . . C
C2A 0.9954(4) 0.6307(3) 0.3259(2) 0.0230(9) Uani d . 1 . . C
C3A 0.9180(4) 0.5818(3) 0.2261(2) 0.0228(8) Uani d . 1 . . C
C4A 1.1198(4) 0.5928(3) 0.3579(2) 0.0251(9) Uani d . 1 . . C
C5A 1.1302(4) 0.5540(3) 0.4225(2) 0.0314(10) Uani d . 1 . . C
H5A 1.0587 0.5482 0.4462 0.038 Uiso calc R 1 . . H
C6A 1.2456(5) 0.5232(3) 0.4529(3) 0.0385(11) Uani d . 1 . . C
H6A 1.2491 0.4945 0.4951 0.046 Uiso calc R 1 . . H
C7A 1.3553(5) 0.5350(3) 0.4210(3) 0.0418(11) Uani d . 1 . . C
H7A 1.4344 0.5173 0.4433 0.050 Uiso calc R 1 . . H
C8A 1.3463(4) 0.5732(3) 0.3559(3) 0.0378(11) Uani d . 1 . . C
H8A 1.4186 0.5796 0.3329 0.045 Uiso calc R 1 . . H
C9A 1.2300(4) 0.6021(3) 0.3244(2) 0.0299(9) Uani d . 1 . . C
H9A 1.2251 0.6279 0.2805 0.036 Uiso calc R 1 . . H
C10A 1.0194(4) 0.7416(3) 0.3592(2) 0.0288(9) Uani d . 1 . . C
C11A 0.9075(4) 0.7846(3) 0.3584(2) 0.0334(10) Uani d . 1 . . C
H11A 0.8200 0.7454 0.3384 0.040 Uiso calc R 1 . . H
C12A 0.9272(5) 0.8860(3) 0.3874(3) 0.0427(12) Uani d . 1 . . C
H12A 0.8523 0.9137 0.3873 0.051 Uiso calc R 1 . . H
C13A 1.0552(6) 0.9457(3) 0.4162(3) 0.0471(12) Uani d . 1 . . C
H13A 1.0670 1.0133 0.4338 0.056 Uiso calc R 1 . . H
C14A 1.1656(5) 0.9039(3) 0.4185(3) 0.0455(12) Uani d . 1 . . C
H14A 1.2529 0.9434 0.4391 0.055 Uiso calc R 1 . . H
C15A 1.1468(5) 0.8021(3) 0.3900(3) 0.0377(10) Uani d . 1 . . C
H15A 1.2223 0.7748 0.3920 0.045 Uiso calc R 1 . . H
C16A 0.8993(4) 0.6563(3) 0.1807(2) 0.0232(9) Uani d . 1 . . C
C17A 0.7731(4) 0.6786(3) 0.1558(3) 0.0320(10) Uani d . 1 . . C
H17A 0.6978 0.6457 0.1662 0.038 Uiso calc R 1 . . H
C18A 0.7588(4) 0.7488(3) 0.1160(3) 0.0372(11) Uani d . 1 . . C
H18A 0.6742 0.7626 0.0998 0.045 Uiso calc R 1 . . H
C19A 0.8700(5) 0.7986(3) 0.1002(3) 0.0382(11) Uani d . 1 . . C
H19A 0.8604 0.8455 0.0731 0.046 Uiso calc R 1 . . H
C20A 0.9953(4) 0.7778(3) 0.1252(3) 0.0323(10) Uani d . 1 . . C
H20A 1.0700 0.8109 0.1143 0.039 Uiso calc R 1 . . H
C21A 1.0114(4) 0.7092(3) 0.1657(2) 0.0273(9) Uani d . 1 . . C
H21A 1.0971 0.6977 0.1834 0.033 Uiso calc R 1 . . H
C22A 0.9658(4) 0.4929(2) 0.1811(2) 0.0213(8) Uani d . 1 . . C
C23A 0.9590(4) 0.4116(3) 0.2101(2) 0.0285(9) Uani d . 1 . . C
H23A 0.9255 0.4126 0.2556 0.034 Uiso calc R 1 . . H
C24A 1.0012(4) 0.3294(3) 0.1724(3) 0.0342(10) Uani d . 1 . . C
H24A 0.9960 0.2762 0.1928 0.041 Uiso calc R 1 . . H
C25A 1.0506(4) 0.3272(3) 0.1049(3) 0.0337(10) Uani d . 1 . . C
H25A 1.0793 0.2724 0.0796 0.040 Uiso calc R 1 . . H
C26A 1.0576(4) 0.4063(3) 0.0748(2) 0.0314(10) Uani d . 1 . . C
H26A 1.0911 0.4048 0.0293 0.038 Uiso calc R 1 . . H
C27A 1.0149(4) 0.4875(3) 0.1121(2) 0.0270(9) Uani d . 1 . . C
H27A 1.0190 0.5399 0.0907 0.032 Uiso calc R 1 . . H
C28A 0.6692(4) 0.4820(3) 0.2058(3) 0.0286(9) Uani d . 1 . . C
C29A 0.5769(4) 0.4538(3) 0.2478(3) 0.0389(11) Uani d . 1 . . C
H29A 0.5991 0.4744 0.3055 0.047 Uiso calc R 1 . . H
C30A 0.4508(5) 0.3939(3) 0.2002(3) 0.0462(13) Uani d . 1 . . C
H30A 0.3887 0.3734 0.2269 0.055 Uiso calc R 1 . . H
C31A 0.4159(5) 0.3642(3) 0.1149(3) 0.0480(13) Uani d . 1 . . C
H31A 0.3303 0.3256 0.0843 0.058 Uiso calc R 1 . . H
C32A 0.5094(5) 0.3924(3) 0.0752(3) 0.0462(12) Uani d . 1 . . C
H32A 0.4874 0.3712 0.0175 0.055 Uiso calc R 1 . . H
C33A 0.6359(4) 0.4522(3) 0.1208(3) 0.0363(10) Uani d . 1 . . C
H33A 0.6978 0.4719 0.0938 0.044 Uiso calc R 1 . . H
O1B 0.5922(3) -0.0367(2) 0.39261(17) 0.0365(7) Uani d . 1 . . O
N1B 0.4973(3) -0.0500(2) 0.25346(19) 0.0225(7) Uani d . 1 . . N
C1B 0.5551(4) -0.0046(3) 0.3365(2) 0.0241(9) Uani d . 1 . . C
C2B 0.5544(4) 0.0997(3) 0.3298(2) 0.0239(8) Uani d . 1 . . C
C3B 0.4781(4) 0.0400(3) 0.2308(2) 0.0232(8) Uani d . 1 . . C
C4B 0.4684(4) 0.1535(3) 0.3784(2) 0.0246(9) Uani d . 1 . . C
C5B 0.4553(4) 0.1386(3) 0.4522(2) 0.0319(10) Uani d . 1 . . C
H5B 0.4992 0.0952 0.4726 0.038 Uiso calc R 1 . . H
C6B 0.3763(4) 0.1885(3) 0.4958(3) 0.0387(11) Uani d . 1 . . C
H6B 0.3654 0.1763 0.5443 0.046 Uiso calc R 1 . . H
C7B 0.3143(4) 0.2553(3) 0.4682(3) 0.0365(10) Uani d . 1 . . C
H7B 0.2642 0.2898 0.4985 0.044 Uiso calc R 1 . . H
C8B 0.3275(4) 0.2708(3) 0.3943(3) 0.0314(10) Uani d . 1 . . C
H8B 0.2837 0.3142 0.3739 0.038 Uiso calc R 1 . . H
C9B 0.4059(4) 0.2214(3) 0.3511(2) 0.0280(9) Uani d . 1 . . C
H9B 0.4170 0.2340 0.3029 0.034 Uiso calc R 1 . . H
C10B 0.6963(4) 0.1603(3) 0.3462(2) 0.0269(9) Uani d . 1 . . C
C11B 0.8063(4) 0.1173(3) 0.3399(3) 0.0357(10) Uani d . 1 . . C
H11B 0.7928 0.0497 0.3269 0.043 Uiso calc R 1 . . H
C12B 0.9340(5) 0.1719(3) 0.3524(3) 0.0460(12) Uani d . 1 . . C
H12B 1.0051 0.1411 0.3473 0.055 Uiso calc R 1 . . H
C13B 0.9571(4) 0.2733(3) 0.3725(3) 0.0413(11) Uani d . 1 . . C
H13B 1.0432 0.3105 0.3806 0.050 Uiso calc R 1 . . H
C14B 0.8513(4) 0.3180(3) 0.3803(2) 0.0339(10) Uani d . 1 . . C
H14B 0.8660 0.3857 0.3936 0.041 Uiso calc R 1 . . H
C15B 0.7237(4) 0.2633(3) 0.3686(3) 0.0316(10) Uani d . 1 . . C
H15B 0.6540 0.2950 0.3757 0.038 Uiso calc R 1 . . H
C16B 0.5594(4) 0.0625(3) 0.1727(2) 0.0249(9) Uani d . 1 . . C
C17B 0.5808(4) 0.1570(3) 0.1648(3) 0.0321(10) Uani d . 1 . . C
H17B 0.5437 0.2042 0.1940 0.039 Uiso calc R 1 . . H
C18B 0.6570(4) 0.1802(3) 0.1137(3) 0.0389(11) Uani d . 1 . . C
H18B 0.6718 0.2433 0.1097 0.047 Uiso calc R 1 . . H
C19B 0.7108(4) 0.1113(3) 0.0690(3) 0.0387(11) Uani d . 1 . . C
H19B 0.7612 0.1274 0.0345 0.046 Uiso calc R 1 . . H
C20B 0.6900(4) 0.0181(3) 0.0756(3) 0.0358(10) Uani d . 1 . . C
H20B 0.7264 -0.0288 0.0454 0.043 Uiso calc R 1 . . H
C21B 0.6147(4) -0.0063(3) 0.1272(2) 0.0273(9) Uani d . 1 . . C
H21B 0.6013 -0.0694 0.1313 0.033 Uiso calc R 1 . . H
C22B 0.3266(4) 0.0401(3) 0.2035(2) 0.0232(8) Uani d . 1 . . C
C23B 0.2733(4) 0.0752(3) 0.1396(3) 0.0349(10) Uani d . 1 . . C
H23B 0.3282 0.0958 0.1090 0.042 Uiso calc R 1 . . H
C24B 0.1359(5) 0.0797(3) 0.1209(3) 0.0452(12) Uani d . 1 . . C
H24B 0.1002 0.1031 0.0776 0.054 Uiso calc R 1 . . H
C25B 0.0545(5) 0.0499(3) 0.1659(3) 0.0469(12) Uani d . 1 . . C
H25B -0.0352 0.0558 0.1550 0.056 Uiso calc R 1 . . H
C26B 0.1051(4) 0.0115(3) 0.2267(3) 0.0392(11) Uani d . 1 . . C
H26B 0.0489 -0.0106 0.2561 0.047 Uiso calc R 1 . . H
C27B 0.2396(4) 0.0051(3) 0.2451(2) 0.0296(9) Uani d . 1 . . C
H27B 0.2721 -0.0230 0.2858 0.035 Uiso calc R 1 . . H
C28B 0.4456(4) -0.1509(3) 0.2072(2) 0.0229(9) Uani d . 1 . . C
C29B 0.4830(4) -0.2221(3) 0.2421(3) 0.0326(10) Uani d . 1 . . C
H29B 0.5399 -0.2043 0.2958 0.039 Uiso calc R 1 . . H
C30B 0.4341(5) -0.3200(3) 0.1957(3) 0.0420(12) Uani d . 1 . . C
H30B 0.4568 -0.3680 0.2191 0.050 Uiso calc R 1 . . H
C31B 0.3527(5) -0.3472(3) 0.1154(3) 0.0386(11) Uani d . 1 . . C
H31B 0.3227 -0.4131 0.0848 0.046 Uiso calc R 1 . . H
C32B 0.3156(4) -0.2773(3) 0.0804(3) 0.0368(10) Uani d . 1 . . C
H32B 0.2590 -0.2954 0.0266 0.044 Uiso calc R 1 . . H
C33B 0.3647(4) -0.1778(3) 0.1273(3) 0.0316(10) Uani d . 1 . . C
H33B 0.3419 -0.1299 0.1038 0.038 Uiso calc R 1 . . H

loop_
_atom_site_aniso_label
_atom_site_aniso_U_11
_atom_site_aniso_U_22
_atom_site_aniso_U_33
_atom_site_aniso_U_12
_atom_site_aniso_U_13
_atom_site_aniso_U_23
O1A 0.0413(19) 0.0418(17) 0.0404(19) 0.0050(15) 0.0269(15) 0.0121(14)
N1A 0.0210(18) 0.0287(17) 0.037(2) 0.0031(16) 0.0172(16) 0.0109(15)
C1A 0.035(2) 0.028(2) 0.029(2) 0.014(2) 0.019(2) 0.0100(18)
C2A 0.028(2) 0.0203(18) 0.024(2) 0.0063(18) 0.0149(17) 0.0066(16)
C3A 0.0121(19) 0.0265(19) 0.030(2) -0.0013(17) 0.0096(16) 0.0083(17)
C4A 0.026(2) 0.0227(18) 0.025(2) 0.0021(18) 0.0082(17) 0.0045(16)
C5A 0.037(3) 0.029(2) 0.026(2) 0.002(2) 0.0089(19) 0.0066(18)
C6A 0.049(3) 0.040(2) 0.030(3) 0.011(2) 0.007(2) 0.019(2)
C7A 0.043(3) 0.048(3) 0.039(3) 0.022(2) 0.006(2) 0.018(2)
C8A 0.032(3) 0.049(3) 0.038(3) 0.015(2) 0.013(2) 0.016(2)
C9A 0.033(2) 0.036(2) 0.025(2) 0.012(2) 0.0110(19) 0.0133(18)
C10A 0.039(3) 0.029(2) 0.020(2) 0.006(2) 0.0126(19) 0.0079(17)
C11A 0.038(3) 0.026(2) 0.033(3) 0.008(2) 0.013(2) -0.0008(18)
C12A 0.059(3) 0.034(2) 0.040(3) 0.020(3) 0.020(2) 0.008(2)
C13A 0.071(4) 0.029(2) 0.039(3) 0.011(3) 0.015(3) 0.007(2)
C14A 0.053(3) 0.026(2) 0.042(3) -0.007(2) 0.005(2) -0.001(2)
C15A 0.035(3) 0.030(2) 0.042(3) 0.001(2) 0.009(2) 0.006(2)
C16A 0.019(2) 0.0193(18) 0.029(2) 0.0036(17) 0.0091(17) 0.0033(16)
C17A 0.023(2) 0.033(2) 0.042(3) 0.008(2) 0.0094(19) 0.013(2)
C18A 0.028(2) 0.030(2) 0.047(3) 0.011(2) -0.002(2) 0.008(2)
C19A 0.047(3) 0.025(2) 0.045(3) 0.012(2) 0.009(2) 0.016(2)
C20A 0.037(3) 0.025(2) 0.034(3) 0.004(2) 0.012(2) 0.0082(18)
C21A 0.022(2) 0.0260(19) 0.034(2) 0.0060(18) 0.0093(18) 0.0077(17)
C22A 0.018(2) 0.0182(17) 0.023(2) 0.0013(16) 0.0038(16) 0.0018(15)
C23A 0.030(2) 0.0254(19) 0.030(2) 0.0049(19) 0.0124(18) 0.0060(17)
C24A 0.032(2) 0.025(2) 0.050(3) 0.005(2) 0.017(2) 0.0141(19)
C25A 0.037(3) 0.023(2) 0.042(3) 0.013(2) 0.016(2) 0.0034(18)
C26A 0.036(2) 0.032(2) 0.029(2) 0.013(2) 0.0159(19) 0.0057(18)
C27A 0.030(2) 0.0236(19) 0.030(2) 0.0077(19) 0.0114(18) 0.0089(17)
C28A 0.019(2) 0.025(2) 0.047(3) 0.0051(18) 0.0169(19) 0.0135(19)
C29A 0.026(2) 0.034(2) 0.066(3) 0.007(2) 0.026(2) 0.019(2)
C30A 0.026(3) 0.042(3) 0.077(4) 0.001(2) 0.026(3) 0.022(3)
C31A 0.023(2) 0.042(3) 0.072(4) 0.000(2) 0.013(2) 0.009(2)
C32A 0.029(3) 0.042(3) 0.056(3) -0.001(2) 0.012(2) 0.001(2)
C33A 0.026(2) 0.036(2) 0.046(3) 0.004(2) 0.017(2) 0.008(2)
O1B 0.0450(19) 0.0342(16) 0.0310(18) 0.0118(15) 0.0053(14) 0.0142(14)
N1B 0.0186(17) 0.0221(16) 0.027(2) 0.0037(15) 0.0054(14) 0.0094(14)
C1B 0.021(2) 0.028(2) 0.027(2) 0.0080(18) 0.0073(17) 0.0125(18)
C2B 0.022(2) 0.027(2) 0.025(2) 0.0086(18) 0.0067(17) 0.0109(17)
C3B 0.020(2) 0.0235(19) 0.026(2) 0.0052(17) 0.0064(17) 0.0081(16)
C4B 0.018(2) 0.0255(19) 0.025(2) 0.0006(17) 0.0043(16) 0.0033(16)
C5B 0.030(2) 0.036(2) 0.029(2) 0.008(2) 0.0081(19) 0.0100(19)
C6B 0.038(3) 0.047(3) 0.032(3) 0.008(2) 0.016(2) 0.008(2)
C7B 0.031(2) 0.041(2) 0.040(3) 0.011(2) 0.017(2) 0.008(2)
C8B 0.020(2) 0.029(2) 0.042(3) 0.0061(19) 0.0072(19) 0.0074(19)
C9B 0.026(2) 0.027(2) 0.030(2) 0.0026(19) 0.0096(18) 0.0069(17)
C10B 0.029(2) 0.026(2) 0.025(2) 0.0063(19) 0.0088(18) 0.0058(17)
C11B 0.028(2) 0.029(2) 0.047(3) 0.008(2) 0.010(2) 0.0055(19)
C12B 0.031(3) 0.040(3) 0.070(4) 0.011(2) 0.022(2) 0.012(2)
C13B 0.027(2) 0.040(2) 0.051(3) -0.004(2) 0.015(2) 0.006(2)
C14B 0.033(2) 0.025(2) 0.038(3) 0.000(2) 0.013(2) 0.0002(18)
C15B 0.023(2) 0.026(2) 0.044(3) 0.0042(19) 0.0125(19) 0.0050(18)
C16B 0.020(2) 0.030(2) 0.029(2) 0.0089(18) 0.0076(17) 0.0138(17)
C17B 0.037(3) 0.028(2) 0.037(3) 0.011(2) 0.015(2) 0.0126(18)
C18B 0.039(3) 0.039(2) 0.039(3) 0.001(2) 0.010(2) 0.019(2)
C19B 0.033(3) 0.057(3) 0.033(3) 0.008(2) 0.013(2) 0.022(2)
C20B 0.030(2) 0.046(3) 0.035(3) 0.015(2) 0.014(2) 0.012(2)
C21B 0.027(2) 0.027(2) 0.027(2) 0.0064(19) 0.0079(17) 0.0073(17)
C22B 0.020(2) 0.0190(17) 0.027(2) 0.0035(17) 0.0040(16) 0.0039(16)
C23B 0.032(2) 0.031(2) 0.041(3) 0.012(2) 0.006(2) 0.0122(19)
C24B 0.037(3) 0.036(2) 0.056(3) 0.015(2) -0.002(2) 0.014(2)
C25B 0.022(2) 0.034(2) 0.073(4) 0.009(2) 0.004(2) 0.003(2)
C26B 0.023(2) 0.031(2) 0.056(3) 0.001(2) 0.014(2) 0.002(2)
C27B 0.025(2) 0.028(2) 0.031(2) 0.0041(19) 0.0067(18) 0.0040(18)
C28B 0.020(2) 0.0201(18) 0.030(2) 0.0041(17) 0.0108(17) 0.0080(17)
C29B 0.038(3) 0.026(2) 0.040(3) 0.010(2) 0.018(2) 0.0144(19)
C30B 0.054(3) 0.030(2) 0.063(4) 0.016(2) 0.040(3) 0.025(2)
C31B 0.034(3) 0.027(2) 0.055(3) 0.001(2) 0.025(2) 0.007(2)
C32B 0.027(2) 0.032(2) 0.041(3) -0.001(2) 0.007(2) -0.001(2)
C33B 0.031(2) 0.0187(19) 0.045(3) 0.0082(19) 0.013(2) 0.0061(18)

loop_
_atom_type_symbol
_atom_type_description
_atom_type_scat_dispersion_real
_atom_type_scat_dispersion_imag
_atom_type_scat_source
C C 0.0033 0.0016 'International Tables Vol C Tables 4.2.6.8 and 6.1.1.4'
H H 0.0000 0.0000 'International Tables Vol C Tables 4.2.6.8 and 6.1.1.4'
N N 0.0061 0.0033 'International Tables Vol C Tables 4.2.6.8 and 6.1.1.4'
O O 0.0106 0.0060 'International Tables Vol C Tables 4.2.6.8 and 6.1.1.4'

loop_
_geom_angle_atom_site_label_1
_geom_angle_atom_site_label_2
_geom_angle_atom_site_label_3
_geom_angle
_geom_angle_publ_flag
C1A N1A C28A 132.6(3) ?
C1A N1A C3A 96.7(3) ?
C28A N1A C3A 129.4(3) ?
O1A C1A N1A 131.3(4) ?
O1A C1A C2A 134.5(4) ?
N1A C1A C2A 94.2(3) ?
C10A C2A C4A 112.7(3) yes
C10A C2A C1A 111.2(3) yes
C4A C2A C1A 115.3(3) yes
C10A C2A C3A 115.5(3) yes
C4A C2A C3A 115.4(3) yes
C1A C2A C3A 83.8(3) ?
N1A C3A C16A 114.2(3) yes
N1A C3A C22A 109.5(3) yes
C16A C3A C22A 115.4(3) yes
N1A C3A C2A 85.0(2) ?
C16A C3A C2A 113.6(3) yes
C22A C3A C2A 115.4(3) yes
C5A C4A C9A 118.1(3) ?
C5A C4A C2A 121.7(3) ?
C9A C4A C2A 120.2(3) ?
C4A C5A C6A 121.2(4) ?
C4A C5A H5A 119.4 ?
C6A C5A H5A 119.4 ?
C7A C6A C5A 120.3(4) ?
C7A C6A H6A 119.8 ?
C5A C6A H6A 119.8 ?
C8A C7A C6A 119.2(4) ?
C8A C7A H7A 120.4 ?
C6A C7A H7A 120.4 ?
C7A C8A C9A 120.3(4) ?
C7A C8A H8A 119.8 ?
C9A C8A H8A 119.8 ?
C8A C9A C4A 120.8(3) ?
C8A C9A H9A 119.6 ?
C4A C9A H9A 119.6 ?
C15A C10A C11A 118.0(4) ?
C15A C10A C2A 122.8(4) ?
C11A C10A C2A 119.2(4) ?
C12A C11A C10A 120.1(4) ?
C12A C11A H11A 120.0 ?
C10A C11A H11A 120.0 ?
C13A C12A C11A 121.2(4) ?
C13A C12A H12A 119.4 ?
C11A C12A H12A 119.4 ?
C12A C13A C14A 119.0(4) ?
C12A C13A H13A 120.5 ?
C14A C13A H13A 120.5 ?
C13A C14A C15A 120.1(5) ?
C13A C14A H14A 119.9 ?
C15A C14A H14A 119.9 ?
C10A C15A C14A 121.5(4) ?
C10A C15A H15A 119.3 ?
C14A C15A H15A 119.3 ?
C17A C16A C21A 117.8(3) ?
C17A C16A C3A 121.9(3) ?
C21A C16A C3A 120.2(3) ?
C18A C17A C16A 121.0(4) ?
C18A C17A H17A 119.5 ?
C16A C17A H17A 119.5 ?
C17A C18A C19A 120.3(4) ?
C17A C18A H18A 119.9 ?
C19A C18A H18A 119.9 ?
C20A C19A C18A 119.3(4) ?
C20A C19A H19A 120.4 ?
C18A C19A H19A 120.4 ?
C21A C20A C19A 121.1(4) ?
C21A C20A H20A 119.5 ?
C19A C20A H20A 119.5 ?
C20A C21A C16A 120.5(4) ?
C20A C21A H21A 119.7 ?
C16A C21A H21A 119.7 ?
C27A C22A C23A 117.2(3) ?
C27A C22A C3A 124.0(3) ?
C23A C22A C3A 118.8(3) ?
C24A C23A C22A 121.5(3) ?
C24A C23A H23A 119.3 ?
C22A C23A H23A 119.3 ?
C25A C24A C23A 119.7(3) ?
C25A C24A H24A 120.1 ?
C23A C24A H24A 120.1 ?
C24A C25A C26A 119.9(3) ?
C24A C25A H25A 120.1 ?
C26A C25A H25A 120.1 ?
C27A C26A C25A 120.2(3) ?
C27A C26A H26A 119.9 ?
C25A C26A H26A 119.9 ?
C26A C27A C22A 121.5(3) ?
C26A C27A H27A 119.3 ?
C22A C27A H27A 119.3 ?
C33A C28A C29A 121.0(4) ?
C33A C28A N1A 120.5(3) ?
C29A C28A N1A 118.4(4) ?
C30A C29A C28A 117.8(4) ?
C30A C29A H29A 121.1 ?
C28A C29A H29A 121.1 ?
C31A C30A C29A 121.7(4) ?
C31A C30A H30A 119.1 ?
C29A C30A H30A 119.1 ?
C30A C31A C32A 119.2(4) ?
C30A C31A H31A 120.4 ?
C32A C31A H31A 120.4 ?
C31A C32A C33A 120.4(5) ?
C31A C32A H32A 119.8 ?
C33A C32A H32A 119.8 ?
C28A C33A C32A 119.8(4) ?
C28A C33A H33A 120.1 ?
C32A C33A H33A 120.1 ?
C1B N1B C28B 131.3(3) ?
C1B N1B C3B 96.5(3) ?
C28B N1B C3B 130.9(3) ?
O1B C1B N1B 131.3(4) ?
O1B C1B C2B 134.5(4) ?
N1B C1B C2B 94.2(3) ?
C10B C2B C4B 113.3(3) yes
C10B C2B C1B 112.4(3) yes
C4B C2B C1B 114.2(3) yes
C10B C2B C3B 114.4(3) yes
C4B C2B C3B 115.8(3) yes
C1B C2B C3B 83.5(3) ?
N1B C3B C16B 113.5(3) yes
N1B C3B C22B 111.1(3) yes
C16B C3B C22B 115.1(3) yes
N1B C3B C2B 85.7(2) ?
C16B C3B C2B 113.5(3) yes
C22B C3B C2B 114.5(3) yes
C5B C4B C9B 118.6(3) ?
C5B C4B C2B 120.9(3) ?
C9B C4B C2B 120.4(3) ?
C4B C5B C6B 120.1(4) ?
C4B C5B H5B 119.9 ?
C6B C5B H5B 119.9 ?
C7B C6B C5B 120.9(4) ?
C7B C6B H6B 119.6 ?
C5B C6B H6B 119.6 ?
C6B C7B C8B 119.2(4) ?
C6B C7B H7B 120.4 ?
C8B C7B H7B 120.4 ?
C9B C8B C7B 119.9(4) ?
C9B C8B H8B 120.1 ?
C7B C8B H8B 120.1 ?
C8B C9B C4B 121.2(4) ?
C8B C9B H9B 119.4 ?
C4B C9B H9B 119.4 ?
C11B C10B C15B 116.5(4) ?
C11B C10B C2B 122.0(3) ?
C15B C10B C2B 121.5(3) ?
C12B C11B C10B 122.0(4) ?
C12B C11B H11B 119.0 ?
C10B C11B H11B 119.0 ?
C11B C12B C13B 120.1(4) ?
C11B C12B H12B 120.0 ?
C13B C12B H12B 120.0 ?
C14B C13B C12B 119.3(4) ?
C14B C13B H13B 120.3 ?
C12B C13B H13B 120.3 ?
C13B C14B C15B 120.6(4) ?
C13B C14B H14B 119.7 ?
C15B C14B H14B 119.7 ?
C14B C15B C10B 121.5(3) ?
C14B C15B H15B 119.3 ?
C10B C15B H15B 119.3 ?
C21B C16B C17B 118.3(3) ?
C21B C16B C3B 122.7(3) ?
C17B C16B C3B 119.0(3) ?
C18B C17B C16B 120.2(3) ?
C18B C17B H17B 119.9 ?
C16B C17B H17B 119.9 ?
C19B C18B C17B 120.8(4) ?
C19B C18B H18B 119.6 ?
C17B C18B H18B 119.6 ?
C18B C19B C20B 119.6(4) ?
C18B C19B H19B 120.2 ?
C20B C19B H19B 120.2 ?
C19B C20B C21B 120.3(4) ?
C19B C20B H20B 119.8 ?
C21B C20B H20B 119.8 ?
C16B C21B C20B 120.7(4) ?
C16B C21B H21B 119.7 ?
C20B C21B H21B 119.7 ?
C23B C22B C27B 118.3(4) ?
C23B C22B C3B 122.4(3) ?
C27B C22B C3B 119.3(3) ?
C22B C23B C24B 120.1(4) ?
C22B C23B H23B 120.0 ?
C24B C23B H23B 120.0 ?
C25B C24B C23B 120.3(4) ?
C25B C24B H24B 119.8 ?
C23B C24B H24B 119.8 ?
C26B C25B C24B 119.9(4) ?
C26B C25B H25B 120.1 ?
C24B C25B H25B 120.1 ?
C25B C26B C27B 120.6(4) ?
C25B C26B H26B 119.7 ?
C27B C26B H26B 119.7 ?
C26B C27B C22B 120.7(4) ?
C26B C27B H27B 119.6 ?
C22B C27B H27B 119.6 ?
C33B C28B C29B 120.0(4) ?
C33B C28B N1B 120.3(3) ?
C29B C28B N1B 119.7(3) ?
C30B C29B C28B 119.1(4) ?
C30B C29B H29B 120.5 ?
C28B C29B H29B 120.5 ?
C31B C30B C29B 121.0(4) ?
C31B C30B H30B 119.5 ?
C29B C30B H30B 119.5 ?
C30B C31B C32B 120.3(4) ?
C30B C31B H31B 119.9 ?
C32B C31B H31B 119.9 ?
C31B C32B C33B 119.0(4) ?
C31B C32B H32B 120.5 ?
C33B C32B H32B 120.5 ?
C28B C33B C32B 120.7(4) ?
C28B C33B H33B 119.7 ?
C32B C33B H33B 119.7 ?

loop_
_geom_bond_atom_site_label_1
_geom_bond_atom_site_label_2
_geom_bond_site_symmetry_2
_geom_bond_distance
_geom_bond_publ_flag
O1A C1A . 1.209(4) ?
N1A C1A . 1.355(5) yes
N1A C28A . 1.440(5) yes
N1A C3A . 1.500(4) yes
C1A C2A . 1.546(5) yes
C2A C10A . 1.523(5) yes
C2A C4A . 1.529(5) yes
C2A C3A . 1.647(5) yes
C3A C16A . 1.508(5) yes
C3A C22A . 1.540(5) yes
C4A C5A . 1.373(5) ?
C4A C9A . 1.398(5) ?
C5A C6A . 1.386(6) ?
C5A H5A . 0.9300 ?
C6A C7A . 1.381(6) ?
C6A H6A . 0.9300 ?
C7A C8A . 1.376(5) ?
C7A H7A . 0.9300 ?
C8A C9A . 1.384(5) ?
C8A H8A . 0.9300 ?
C9A H9A . 0.9300 ?
C10A C15A . 1.373(6) ?
C10A C11A . 1.402(5) ?
C11A C12A . 1.393(5) ?
C11A H11A . 0.9300 ?
C12A C13A . 1.373(7) ?
C12A H12A . 0.9300 ?
C13A C14A . 1.376(6) ?
C13A H13A . 0.9300 ?
C14A C15A . 1.399(5) ?
C14A H14A . 0.9300 ?
C15A H15A . 0.9300 ?
C16A C17A . 1.401(5) ?
C16A C21A . 1.406(5) ?
C17A C18A . 1.382(5) ?
C17A H17A . 0.9300 ?
C18A C19A . 1.385(6) ?
C18A H18A . 0.9300 ?
C19A C20A . 1.382(6) ?
C19A H19A . 0.9300 ?
C20A C21A . 1.373(5) ?
C20A H20A . 0.9300 ?
C21A H21A . 0.9300 ?
C22A C27A . 1.392(5) ?
C22A C23A . 1.399(5) ?
C23A C24A . 1.389(5) ?
C23A H23A . 0.9300 ?
C24A C25A . 1.377(5) ?
C24A H24A . 0.9300 ?
C25A C26A . 1.380(5) ?
C25A H25A . 0.9300 ?
C26A C27A . 1.380(5) ?
C26A H26A . 0.9300 ?
C27A H27A . 0.9300 ?
C28A C33A . 1.369(6) ?
C28A C29A . 1.402(5) ?
C29A C30A . 1.392(7) ?
C29A H29A . 0.9300 ?
C30A C31A . 1.375(7) ?
C30A H30A . 0.9300 ?
C31A C32A . 1.383(6) ?
C31A H31A . 0.9300 ?
C32A C33A . 1.388(6) ?
C32A H32A . 0.9300 ?
C33A H33A . 0.9300 ?
O1B C1B . 1.201(4) ?
N1B C1B . 1.367(5) yes
N1B C28B . 1.425(4) yes
N1B C3B . 1.491(4) yes
C1B C2B . 1.551(5) yes
C2B C10B . 1.518(5) yes
C2B C4B . 1.528(5) yes
C2B C3B . 1.652(5) yes
C3B C16B . 1.519(5) yes
C3B C22B . 1.538(5) yes
C4B C5B . 1.385(5) ?
C4B C9B . 1.389(5) ?
C5B C6B . 1.397(5) ?
C5B H5B . 0.9300 ?
C6B C7B . 1.374(6) ?
C6B H6B . 0.9300 ?
C7B C8B . 1.392(5) ?
C7B H7B . 0.9300 ?
C8B C9B . 1.383(5) ?
C8B H8B . 0.9300 ?
C9B H9B . 0.9300 ?
C10B C11B . 1.396(5) ?
C10B C15B . 1.409(5) ?
C11B C12B . 1.375(6) ?
C11B H11B . 0.9300 ?
C12B C13B . 1.392(6) ?
C12B H12B . 0.9300 ?
C13B C14B . 1.374(6) ?
C13B H13B . 0.9300 ?
C14B C15B . 1.377(5) ?
C14B H14B . 0.9300 ?
C15B H15B . 0.9300 ?
C16B C21B . 1.387(5) ?
C16B C17B . 1.404(5) ?
C17B C18B . 1.383(5) ?
C17B H17B . 0.9300 ?
C18B C19B . 1.371(6) ?
C18B H18B . 0.9300 ?
C19B C20B . 1.378(6) ?
C19B H19B . 0.9300 ?
C20B C21B . 1.390(5) ?
C20B H20B . 0.9300 ?
C21B H21B . 0.9300 ?
C22B C23B . 1.380(5) ?
C22B C27B . 1.394(5) ?
C23B C24B . 1.406(6) ?
C23B H23B . 0.9300 ?
C24B C25B . 1.369(6) ?
C24B H24B . 0.9300 ?
C25B C26B . 1.361(6) ?
C25B H25B . 0.9300 ?
C26B C27B . 1.384(6) ?
C26B H26B . 0.9300 ?
C27B H27B . 0.9300 ?
C28B C33B . 1.370(6) ?
C28B C29B . 1.392(5) ?
C29B C30B . 1.389(6) ?
C29B H29B . 0.9300 ?
C30B C31B . 1.376(7) ?
C30B H30B . 0.9300 ?
C31B C32B . 1.376(6) ?
C31B H31B . 0.9300 ?
C32B C33B . 1.408(5) ?
C32B H32B . 0.9300 ?
C33B H33B . 0.9300 ?

loop_
_geom_hbond_atom_site_label_D
_geom_hbond_atom_site_label_H
_geom_hbond_atom_site_label_A
_geom_hbond_site_symmetry_A
_geom_hbond_distance_DH
_geom_hbond_distance_HA
_geom_hbond_distance_DA
_geom_hbond_angle_DHA
_geom_hbond_publ_flag
C5A H5A O1A 1_555 0.93 2.53 3.191(5) 128 yes
C5B H5B O1B 1_555 0.93 2.52 3.162(5) 127 yes
C6A H6A O1A 2_766 0.93 2.54 3.432(6) 160 yes
C6B H6B O1B 2_656 0.93 2.60 3.303(6) 133 yes
C29A H29A O1A 1_555 0.93 2.45 3.067(6) 124 yes
C29B H29B O1B 1_555 0.93 2.47 3.070(6) 122 yes

loop_
_geom_torsion_atom_site_label_1
_geom_torsion_atom_site_label_2
_geom_torsion_atom_site_label_3
_geom_torsion_atom_site_label_4
_geom_torsion
C28A N1A C1A O1A -9.2(7)
C3A N1A C1A O1A -176.4(4)
C28A N1A C1A C2A 172.0(4)
C3A N1A C1A C2A 4.8(3)
O1A C1A C2A C10A -68.1(5)
N1A C1A C2A C10A 110.6(3)
O1A C1A C2A C4A 61.6(5)
N1A C1A C2A C4A -119.6(3)
O1A C1A C2A C3A 176.9(4)
N1A C1A C2A C3A -4.3(2)
C1A N1A C3A C16A -118.1(3)
C28A N1A C3A C16A 74.1(4)
C1A N1A C3A C22A 110.7(3)
C28A N1A C3A C22A -57.1(4)
C1A N1A C3A C2A -4.5(3)
C28A N1A C3A C2A -172.3(3)
C10A C2A C3A N1A -106.6(3)
C4A C2A C3A N1A 119.0(3)
C1A C2A C3A N1A 3.9(2)
C10A C2A C3A C16A 7.7(4)
C4A C2A C3A C16A -126.7(3)
C1A C2A C3A C16A 118.2(3)
C10A C2A C3A C22A 144.1(3)
C4A C2A C3A C22A 9.8(4)
C1A C2A C3A C22A -105.3(3)
C10A C2A C4A C5A 99.9(4)
C1A C2A C4A C5A -29.1(5)
C3A C2A C4A C5A -124.5(4)
C10A C2A C4A C9A -76.6(4)
C1A C2A C4A C9A 154.4(3)
C3A C2A C4A C9A 59.1(5)
C9A C4A C5A C6A -1.1(6)
C2A C4A C5A C6A -177.6(4)
C4A C5A C6A C7A 2.8(7)
C5A C6A C7A C8A -3.2(7)
C6A C7A C8A C9A 1.9(7)
C7A C8A C9A C4A -0.2(7)
C5A C4A C9A C8A -0.2(6)
C2A C4A C9A C8A 176.3(4)
C4A C2A C10A C15A 20.5(5)
C1A C2A C10A C15A 151.7(4)
C3A C2A C10A C15A -115.0(4)
C4A C2A C10A C11A -159.7(3)
C1A C2A C10A C11A -28.5(5)
C3A C2A C10A C11A 64.8(4)
C15A C10A C11A C12A 0.7(6)
C2A C10A C11A C12A -179.1(3)
C10A C11A C12A C13A 0.9(6)
C11A C12A C13A C14A -2.0(6)
C12A C13A C14A C15A 1.5(6)
C11A C10A C15A C14A -1.2(6)
C2A C10A C15A C14A 178.6(4)
C13A C14A C15A C10A 0.0(6)
N1A C3A C16A C17A -9.7(5)
C22A C3A C16A C17A 118.6(4)
C2A C3A C16A C17A -104.9(4)
N1A C3A C16A C21A 167.3(3)
C22A C3A C16A C21A -64.4(5)
C2A C3A C16A C21A 72.0(4)
C21A C16A C17A C18A 1.5(6)
C3A C16A C17A C18A 178.5(4)
C16A C17A C18A C19A -0.1(6)
C17A C18A C19A C20A -0.5(6)
C18A C19A C20A C21A -0.4(6)
C19A C20A C21A C16A 1.8(6)
C17A C16A C21A C20A -2.3(6)
C3A C16A C21A C20A -179.4(4)
N1A C3A C22A C27A 142.9(4)
C16A C3A C22A C27A 12.3(5)
C2A C3A C22A C27A -123.3(4)
N1A C3A C22A C23A -36.5(5)
C16A C3A C22A C23A -167.1(3)
C2A C3A C22A C23A 57.2(4)
C27A C22A C23A C24A 0.8(6)
C3A C22A C23A C24A -179.7(4)
C22A C23A C24A C25A -0.1(7)
C23A C24A C25A C26A -0.2(7)
C24A C25A C26A C27A -0.1(7)
C25A C26A C27A C22A 0.9(7)
C23A C22A C27A C26A -1.2(6)
C3A C22A C27A C26A 179.4(4)
C1A N1A C28A C33A -172.3(4)
C3A N1A C28A C33A -8.9(6)
C1A N1A C28A C29A 10.7(6)
C3A N1A C28A C29A 174.2(3)
C33A C28A C29A C30A 0.5(6)
N1A C28A C29A C30A 177.4(3)
C28A C29A C30A C31A -1.1(6)
C29A C30A C31A C32A 1.7(7)
C30A C31A C32A C33A -1.7(7)
C29A C28A C33A C32A -0.5(6)
N1A C28A C33A C32A -177.4(3)
C31A C32A C33A C28A 1.1(6)
C28B N1B C1B O1B 9.4(6)
C3B N1B C1B O1B 177.4(4)
C28B N1B C1B C2B -170.8(3)
C3B N1B C1B C2B -2.8(3)
O1B C1B C2B C10B 68.6(5)
N1B C1B C2B C10B -111.2(3)
O1B C1B C2B C4B -62.3(6)
N1B C1B C2B C4B 118.0(3)
O1B C1B C2B C3B -177.7(4)
N1B C1B C2B C3B 2.6(2)
C1B N1B C3B C16B 116.5(3)
C28B N1B C3B C16B -75.5(4)
C1B N1B C3B C22B -111.9(3)
C28B N1B C3B C22B 56.1(4)
C1B N1B C3B C2B 2.7(3)
C28B N1B C3B C2B 170.7(3)
C10B C2B C3B N1B 109.4(3)
C4B C2B C3B N1B -116.2(3)
C1B C2B C3B N1B -2.4(2)
C10B C2B C3B C16B -4.4(4)
C4B C2B C3B C16B 130.1(3)
C1B C2B C3B C16B -116.1(3)
C10B C2B C3B C22B -139.4(3)
C4B C2B C3B C22B -4.9(4)
C1B C2B C3B C22B 108.9(3)
C10B C2B C4B C5B -97.7(4)
C1B C2B C4B C5B 32.7(5)
C3B C2B C4B C5B 127.3(4)
C10B C2B C4B C9B 79.7(4)
C1B C2B C4B C9B -149.8(4)
C3B C2B C4B C9B -55.3(5)
C9B C4B C5B C6B 2.5(6)
C2B C4B C5B C6B 180.0(4)
C4B C5B C6B C7B -2.3(7)
C5B C6B C7B C8B 2.0(7)
C6B C7B C8B C9B -2.1(6)
C7B C8B C9B C4B 2.4(6)
C5B C4B C9B C8B -2.6(6)
C2B C4B C9B C8B 179.9(4)
C4B C2B C10B C11B 151.4(4)
C1B C2B C10B C11B 20.0(5)
C3B C2B C10B C11B -73.0(4)
C4B C2B C10B C15B -28.7(5)
C1B C2B C10B C15B -160.0(3)
C3B C2B C10B C15B 106.9(4)
C15B C10B C11B C12B -1.9(6)
C2B C10B C11B C12B 178.0(4)
C10B C11B C12B C13B 0.5(7)
C11B C12B C13B C14B 0.5(7)
C12B C13B C14B C15B 0.2(7)
C13B C14B C15B C10B -1.8(6)
C11B C10B C15B C14B 2.6(6)
C2B C10B C15B C14B -177.4(4)
N1B C3B C16B C21B 17.0(5)
C22B C3B C16B C21B -112.6(4)
C2B C3B C16B C21B 112.7(4)
N1B C3B C16B C17B -162.5(4)
C22B C3B C16B C17B 67.9(5)
C2B C3B C16B C17B -66.8(5)
C21B C16B C17B C18B -1.0(6)
C3B C16B C17B C18B 178.6(4)
C16B C17B C18B C19B 1.1(7)
C17B C18B C19B C20B -0.6(7)
C18B C19B C20B C21B 0.0(7)
C17B C16B C21B C20B 0.4(6)
C3B C16B C21B C20B -179.1(4)
C19B C20B C21B C16B 0.1(7)
N1B C3B C22B C23B -142.1(3)
C16B C3B C22B C23B -11.4(5)
C2B C3B C22B C23B 122.9(4)
N1B C3B C22B C27B 39.0(4)
C16B C3B C22B C27B 169.7(3)
C2B C3B C22B C27B -56.0(4)
C27B C22B C23B C24B 3.3(6)
C3B C22B C23B C24B -175.6(4)
C22B C23B C24B C25B 0.3(7)
C23B C24B C25B C26B -3.0(7)
C24B C25B C26B C27B 2.0(7)
C25B C26B C27B C22B 1.8(6)
C23B C22B C27B C26B -4.4(6)
C3B C22B C27B C26B 174.6(4)
C1B N1B C28B C33B 165.0(4)
C3B N1B C28B C33B 0.9(5)
C1B N1B C28B C29B -18.1(5)
C3B N1B C28B C29B 177.8(3)
C33B C28B C29B C30B -1.8(5)
N1B C28B C29B C30B -178.6(3)
C28B C29B C30B C31B 1.7(6)
C29B C30B C31B C32B -1.5(6)
C30B C31B C32B C33B 1.4(6)
C29B C28B C33B C32B 1.7(5)
N1B C28B C33B C32B 178.5(3)
C31B C32B C33B C28B -1.5(6)

loop_
_cod_related_entry_id
_cod_related_entry_database
_cod_related_entry_code
1 ChemSpider 4406357
